data_2101935
loop_
_publ_author_name
'Brock, C. P.'
'Fu, Y.'

_publ_section_title
;
 Rigid-Body Disorder Models for the High-Temperature Phase of Ferrocene
;
_journal_issue 6
_journal_name_full 'Acta Crystallographica Section B'
_journal_page_first 928
_journal_page_last 938
_journal_paper_doi 10.1107/S0108768197005132
_journal_volume 53
_journal_year 1997
_chemical_formula_sum 'C10 H10 Fe'
_chemical_formula_weight 186.04
_symmetry_cell_setting monoclinic
_symmetry_space_group_name_Hall '-P 2yab'
_symmetry_space_group_name_H-M 'P 1 21/a 1'
_cell_angle_alpha 90.0
_cell_angle_beta 121.05(8)
_cell_angle_gamma 90.0
_cell_formula_units_Z 2
_cell_length_a 10.530(8)
_cell_length_b 7.604(5)
_cell_length_c 5.921(4)
_cell_volume 406.2(7)
_diffrn_radiation_probe neutron
_diffrn_radiation_type neutron
_diffrn_radiation_wavelength 1.0399
_cod_data_source_file cr0517.cif
_cod_original_formula_sum 'C10 H10 Fe1'
_cod_database_code 2101935

loop_
_atom_site_label
_atom_site_fract_x
_atom_site_fract_y
_atom_site_fract_z
Fe .0 .0 .0
C(11) .0126(11) .2622(7) -.050(2)
C(12) .0398(7) .1693(9) -.2250(10)
C(13) .1621(8) .0589(8) -.077(2)
C(14) .2105(9) .0835(12) .1908(15)
C(15) .1180(15) .2091(12) .2075(14)
H(11) -.0733 .3513 -.1013
H(12) -.0222 .1774 -.4300
H(13) .2067 -.0293 -.1518
H(14) .2973 .0168 .3488
H(15) .1242 .2521 .3800
C(21) .0514(14) .2583(18) .094(2)
C(22) .0294(13) .2178(10) -.1549(14)
C(23) .136(2) .0924(18) -.120(2)
C(24) .2233(6) .0553(10) .150(2)
C(25) .171(2) .158(2) .2823(11)
H(21) -.0126 .3443 .1316
H(22) -.0538 .2685 -.3345
H(23) .1452 .0336 -.2699
H(24) .3095 -.0358 .2362
H(25) .2120 .1563 .4843
